data_7007112
loop_
_publ_author_name
'Babai, Arash'
'Mudring, Anja-Verena'

_publ_section_title
;
 The first homoleptic bis(trifluoromethanesulfonyl)amide complex
 compounds of trivalent f-elements.
;
_journal_issue 15
_journal_name_full 'Dalton transactions (Cambridge, England : 2003)'
_journal_page_first 1828
_journal_page_last 1830
_journal_paper_doi 10.1039/b517694h
_journal_year 2006
_chemical_formula_sum 'C28 H40 F30 N7 O20 S10 Tb'
_chemical_formula_weight 1844.19
_chemical_name_systematic
;
?
;
_space_group_IT_number 2
_symmetry_space_group_name_Hall '-P 1'
_symmetry_space_group_name_H-M 'P -1'
_atom_sites_solution_hydrogens geom
_atom_sites_solution_primary direct
_atom_sites_solution_secondary difmap
_audit_creation_method SHELXL-97
_cell_angle_alpha 95.260(7)
_cell_angle_beta 102.886(7)
_cell_angle_gamma 106.036(7)
_cell_formula_units_Z 2
_cell_length_a 12.3156(10)
_cell_length_b 12.3623(11)
_cell_length_c 22.5806(19)
_cell_measurement_temperature 120(2)
_cell_volume 3177.5(5)
_computing_structure_refinement 'SHELXL-97 (Sheldrick, 1997)'
_computing_structure_solution 'SHELXS-97 (Sheldrick, 1990)'
_diffrn_ambient_temperature 120(2)
_diffrn_measured_fraction_theta_full 0.999
_diffrn_measured_fraction_theta_max 0.999
_diffrn_radiation_monochromator graphite
_diffrn_radiation_source 'fine-focus sealed tube'
_diffrn_radiation_type MoK\a
_diffrn_radiation_wavelength 0.71073
_diffrn_reflns_av_R_equivalents 0.0620
_diffrn_reflns_av_sigmaI/netI 0.0655
_diffrn_reflns_limit_h_max 15
_diffrn_reflns_limit_h_min -15
_diffrn_reflns_limit_k_max 15
_diffrn_reflns_limit_k_min -15
_diffrn_reflns_limit_l_max 28
_diffrn_reflns_limit_l_min -28
_diffrn_reflns_number 48596
_diffrn_reflns_theta_full 27.00
_diffrn_reflns_theta_max 27.00
_diffrn_reflns_theta_min 1.74
_exptl_absorpt_coefficient_mu 1.599
_exptl_crystal_density_diffrn 1.928
_exptl_crystal_density_method 'not measured'
_exptl_crystal_F_000 1824
_refine_diff_density_max 1.921
_refine_diff_density_min -1.932
_refine_diff_density_rms 0.157
_refine_ls_extinction_method none
_refine_ls_goodness_of_fit_ref 1.038
_refine_ls_hydrogen_treatment mixed
_refine_ls_matrix_type full
_refine_ls_number_parameters 877
_refine_ls_number_reflns 13850
_refine_ls_number_restraints 16
_refine_ls_restrained_S_all 1.039
_refine_ls_R_factor_all 0.0946
_refine_ls_R_factor_gt 0.0647
_refine_ls_shift/su_max 0.045
_refine_ls_shift/su_mean 0.001
_refine_ls_structure_factor_coef Fsqd
_refine_ls_weighting_details 'calc w=1/[\s^2^(Fo^2^)+(0.1151P)^2^+0.0000P] where P=(Fo^2^+2Fc^2^)/3'
_refine_ls_weighting_scheme calc
_refine_ls_wR_factor_gt 0.1680
_refine_ls_wR_factor_ref 0.1835
_reflns_number_gt 9649
_reflns_number_total 13850
_reflns_threshold_expression >2sigma(I)
_cod_data_source_file b517694h.txt
_cod_data_source_block c:\dokume~1\perfluor\desktop\chemco~1\tb\abscor
_cod_database_code 7007112

loop_
_symmetry_equiv_pos_as_xyz
'x, y, z'
'-x, -y, -z'

loop_
_atom_site_label
_atom_site_type_symbol
_atom_site_fract_x
_atom_site_fract_y
_atom_site_fract_z
_atom_site_U_iso_or_equiv
_atom_site_adp_type
_atom_site_occupancy
_atom_site_symmetry_multiplicity
_atom_site_calc_flag
_atom_site_refinement_flags
_atom_site_disorder_assembly
_atom_site_disorder_group
N11 N 0.3952(6) 0.2107(5) 0.9230(3) 0.0468(16) Uani 1 1 d D . .
C11 C 0.4206(9) 0.1048(7) 0.9425(4) 0.055(2) Uani 1 1 d . . .
C12 C 0.5353(8) 0.1475(8) 0.9929(5) 0.056(2) Uani 1 1 d . . .
C13 C 0.5996(9) 0.2679(8) 0.9823(5) 0.060(2) Uani 1 1 d . . .
C14A C 0.5177(11) 0.2927(10) 0.9306(7) 0.103(6) Uani 1 1 d . . .
C15A C 0.3573(17) 0.2842(15) 0.9631(8) 0.054(4) Uani 0.55(2) 1 d P . .
C15B C 0.3191(16) 0.2278(19) 0.9630(9) 0.054(4) Uani 0.45 1 d PD . .
C16A C 0.2301(15) 0.2417(13) 0.9618(7) 0.058(3) Uani 0.55(2) 1 d PD . .
C16B C 0.265(2) 0.3318(18) 0.9533(10) 0.058(3) Uani 0.45 1 d P . .
C17 C 0.1983(11) 0.3174(14) 1.0052(6) 0.100(5) Uani 1 1 d D . .
C18 C 0.176(2) 0.4341(16) 1.0003(9) 0.165(10) Uani 1 1 d . . .
C19 C 0.3283(8) 0.1885(7) 0.8567(4) 0.0481(18) Uani 1 1 d . . .
N2 N 0.3062(6) 0.2490(6) 0.6257(3) 0.0452(15) Uani 1 1 d . . .
C21A C 0.2127(10) 0.1442(9) 0.5894(5) 0.068(3) Uani 1 1 d . . .
C22A C 0.2820(14) 0.0621(15) 0.5811(7) 0.100(4) Uani 1 1 d . . .
C23 C 0.4171(13) 0.1271(10) 0.5932(7) 0.084(4) Uani 1 1 d . . .
C24A C 0.4123(13) 0.2684(18) 0.6021(6) 0.133(8) Uani 1 1 d . . .
C25A C 0.2747(13) 0.3553(12) 0.6145(7) 0.094(4) Uani 1 1 d . . .
C26 C 0.1686(12) 0.3637(11) 0.6298(9) 0.101(5) Uani 1 1 d . . .
C27 C 0.1303(15) 0.4696(14) 0.6202(10) 0.122(6) Uani 1 1 d D . .
C28A C 0.025(3) 0.495(4) 0.630(2) 0.153(14) Uani 0.42(4) 1 d PD . .
C28B C 0.071(3) 0.479(3) 0.563(2) 0.153(14) Uani 0.58 1 d P . .
C29 C 0.3378(11) 0.2395(9) 0.6930(4) 0.068(3) Uani 1 1 d . . .
Tb1A Tb 0.77579(3) 0.89389(3) 0.734367(15) 0.03037(11) Uani 1 1 d . . .
N3N N 0.5655(6) 0.6340(5) 0.8292(3) 0.0424(14) Uani 1 1 d . B .
S31 S 0.60456(17) 0.61142(16) 0.76900(9) 0.0420(4) Uani 1 1 d . . .
O31C O 0.6758(4) 0.7203(5) 0.7599(3) 0.0457(12) Uani 1 1 d . B .
O32N O 0.5189(6) 0.5408(6) 0.7168(3) 0.0664(19) Uani 1 1 d . B .
C31 C 0.7107(9) 0.5341(8) 0.7897(6) 0.066(3) Uani 1 1 d . B .
F31 F 0.7938(5) 0.5900(6) 0.8393(4) 0.0808(19) Uani 1 1 d . . .
F32 F 0.7616(7) 0.5267(7) 0.7444(4) 0.105(3) Uani 1 1 d . . .
F33 F 0.6606(6) 0.4325(5) 0.7994(5) 0.107(3) Uani 1 1 d . . .
S32 S 0.46113(17) 0.54721(16) 0.84668(9) 0.0410(4) Uani 1 1 d . . .
O33N O 0.4226(5) 0.4340(5) 0.8138(3) 0.0503(13) Uani 1 1 d . B .
O34N O 0.4848(6) 0.5632(6) 0.9123(3) 0.0571(15) Uani 1 1 d . B .
C32 C 0.3390(8) 0.6056(9) 0.8233(5) 0.059(2) Uani 1 1 d . B .
F34 F 0.3647(6) 0.7110(5) 0.8514(3) 0.0783(18) Uani 1 1 d . . .
F35 F 0.3132(5) 0.6026(6) 0.7621(3) 0.0783(18) Uani 1 1 d . . .
F36 F 0.2471(6) 0.5395(7) 0.8383(4) 0.097(2) Uani 1 1 d . . .
N4 N 0.6345(6) 1.0484(7) 0.8571(3) 0.0561(19) Uani 1 1 d . B .
S41 S 0.71609(18) 0.97739(19) 0.88413(9) 0.0463(4) Uani 1 1 d . . .
O41C O 0.7651(5) 0.9282(5) 0.8398(2) 0.0453(12) Uani 1 1 d . B .
O42N O 0.6670(7) 0.9073(7) 0.9231(3) 0.074(2) Uani 1 1 d . B .
C41 C 0.8419(7) 1.0877(10) 0.9343(4) 0.056(2) Uani 1 1 d . B .
F41 F 0.8073(5) 1.1423(6) 0.9775(3) 0.080(2) Uani 1 1 d . . .
F42 F 0.9183(6) 1.0419(7) 0.9627(3) 0.090(2) Uani 1 1 d . . .
F43 F 0.8911(6) 1.1615(6) 0.9033(3) 0.087(2) Uani 1 1 d . . .
S42 S 0.59026(16) 1.05206(17) 0.78696(9) 0.0439(4) Uani 1 1 d . . .
O43C O 0.6600(4) 1.0202(4) 0.7485(2) 0.0389(11) Uani 1 1 d . B .
O44N O 0.5586(5) 1.1533(5) 0.7792(3) 0.0591(16) Uani 1 1 d . B .
C42 C 0.4537(7) 0.9353(7) 0.7635(4) 0.0442(17) Uani 1 1 d . B .
F44 F 0.4752(4) 0.8356(4) 0.7683(2) 0.0530(11) Uani 1 1 d . . .
F45 F 0.3820(4) 0.9458(5) 0.7977(2) 0.0551(12) Uani 1 1 d . . .
F46 F 0.4012(4) 0.9339(4) 0.7047(2) 0.0519(12) Uani 1 1 d . . .
N5 N 1.1254(5) 0.9124(5) 0.7917(3) 0.0391(13) Uani 1 1 d . B .
S51 S 1.08345(15) 0.91643(15) 0.72134(9) 0.0371(4) Uani 1 1 d . . .
O51C O 0.9651(4) 0.9239(4) 0.7027(2) 0.0383(11) Uani 1 1 d . B .
O52N O 1.1724(5) 0.9950(5) 0.7034(3) 0.0506(14) Uani 1 1 d . B .
C51 C 1.0742(7) 0.7767(8) 0.6829(4) 0.0473(18) Uani 1 1 d . B .
F51 F 1.1746(4) 0.7540(5) 0.7020(3) 0.0619(14) Uani 1 1 d . . .
F52 F 0.9902(4) 0.6961(4) 0.6947(2) 0.0528(11) Uani 1 1 d . . .
F53 F 1.0520(6) 0.7763(5) 0.6232(2) 0.0710(16) Uani 1 1 d . . .
S52 S 1.04322(15) 0.88190(16) 0.83560(8) 0.0371(4) Uani 1 1 d . . .
O53C O 0.9195(4) 0.8357(4) 0.8027(2) 0.0357(10) Uani 1 1 d . B .
O54C O 1.0756(5) 0.9666(5) 0.8878(3) 0.0518(14) Uani 1 1 d . B .
C52 C 1.0794(7) 0.7604(8) 0.8652(4) 0.0482(19) Uani 1 1 d . B .
F54 F 1.0194(4) 0.7273(5) 0.9053(2) 0.0576(12) Uani 1 1 d . . .
F55 F 1.1932(4) 0.7909(5) 0.8941(2) 0.0615(14) Uani 1 1 d . . .
F56 F 1.0556(5) 0.6736(4) 0.8205(2) 0.0588(13) Uani 1 1 d . . .
N6 N 0.9446(6) 1.1803(5) 0.6816(3) 0.060(2) Uani 1 1 d D . .
S61 S 0.97705(16) 1.18112(16) 0.75154(9) 0.0411(4) Uani 1 1 d . A .
O61C O 0.9047(4) 1.0855(4) 0.7724(2) 0.0374(10) Uani 1 1 d . A .
O62A O 1.0998(5) 1.2107(6) 0.7763(3) 0.0604(16) Uani 1 1 d . . .
C61 C 0.9354(10) 1.3033(8) 0.7803(5) 0.061(2) Uani 1 1 d . . .
F61 F 0.9817(7) 1.3939(5) 0.7550(4) 0.091(2) Uani 1 1 d . A .
F62 F 0.8232(6) 1.2816(5) 0.7666(4) 0.086(2) Uani 1 1 d . A .
F63 F 0.9834(7) 1.3313(6) 0.8413(3) 0.093(2) Uani 1 1 d . A .
O63C O 0.7770(4) 0.9979(4) 0.6506(2) 0.0408(11) Uani 1 1 d D A .
S62A S 0.8564(3) 1.0869(2) 0.62816(12) 0.0476(9) Uani 0.728(8) 1 d PD A 1
O64A O 0.8979(12) 1.0619(11) 0.5774(5) 0.077(4) Uani 0.728(8) 1 d P A 1
C62A C 0.7571(11) 1.1787(10) 0.5999(5) 0.109(9) Uani 0.728(8) 1 d PD A 1
F64A F 0.8229(8) 1.2721(8) 0.5882(5) 0.096(2) Uani 0.728(8) 1 d PD A 1
F65A F 0.6804(8) 1.1138(8) 0.5506(5) 0.096(2) Uani 0.728(8) 1 d PD A 1
F66A F 0.7065(9) 1.1969(9) 0.6437(5) 0.096(2) Uani 0.728(8) 1 d PD A 1
S62B S 0.8193(5) 1.1129(5) 0.6387(3) 0.0476(9) Uani 0.27 1 d PD A 1
O64B O 0.730(2) 1.160(3) 0.6137(14) 0.077(4) Uani 0.27 1 d PD A 1
C62B C 0.838(4) 1.077(3) 0.563(2) 0.109(9) Uani 0.27 1 d PD A 1
F64B F 0.916(3) 1.021(3) 0.579(2) 0.096(2) Uani 0.27 1 d P A 1
F65B F 0.744(2) 1.013(2) 0.5228(13) 0.096(2) Uani 0.27 1 d P A 1
F66B F 0.876(2) 1.176(2) 0.5446(13) 0.096(2) Uani 0.27 1 d PD A 1
O71C O 0.5817(4) 0.8256(5) 0.6635(2) 0.0440(12) Uani 1 1 d . B 1
N71A N 0.6079(10) 0.7569(12) 0.5561(5) 0.047(3) Uani 0.634(6) 1 d P B 1
S71A S 0.5398(3) 0.8172(3) 0.59519(14) 0.0424(7) Uani 0.634(6) 1 d PD B 1
O72A O 0.5212(9) 0.9050(7) 0.5615(4) 0.0433(10) Uani 0.634(6) 1 d PD B 1
C71A C 0.3962(11) 0.7097(13) 0.5802(5) 0.051(3) Uani 0.634(6) 1 d PD B 1
F71A F 0.4055(10) 0.6111(10) 0.5969(5) 0.0696(15) Uani 0.634(6) 1 d P B 1
F72A F 0.3447(9) 0.6854(9) 0.5200(4) 0.0696(15) Uani 0.634(6) 1 d PD B 1
F73A F 0.3284(8) 0.7536(8) 0.6063(4) 0.0696(15) Uani 0.634(6) 1 d P B 1
S71B S 0.5030(4) 0.7304(5) 0.6122(2) 0.0424(7) Uani 0.37 1 d PD B 1
N71B N 0.5880(10) 0.726(3) 0.5702(5) 0.047(3) Uani 0.37 1 d PD B 1
O72B O 0.4087(16) 0.6373(16) 0.6127(8) 0.0433(10) Uani 0.37 1 d P B 1
C71B C 0.4380(19) 0.816(2) 0.5609(11) 0.051(3) Uani 0.37 1 d P B 1
F71B F 0.3689(14) 0.8539(14) 0.5863(7) 0.0696(15) Uani 0.37 1 d P B 1
F72B F 0.3766(15) 0.7398(16) 0.5072(8) 0.0696(15) Uani 0.37 1 d P B 1
F73B F 0.4982(17) 0.9177(16) 0.5735(9) 0.0696(15) Uani 0.37 1 d P B 1
O72C O 0.7634(5) 0.7500(5) 0.6532(2) 0.0433(10) Uani 1 1 d . B 1
S72 S 0.71626(19) 0.7182(2) 0.58690(10) 0.0541(5) Uani 1 1 d D B 1
O73N O 0.7953(7) 0.7530(7) 0.5498(3) 0.0708(19) Uani 1 1 d . B 1
C72 C 0.6784(8) 0.5650(9) 0.5744(4) 0.059(2) Uani 1 1 d . B 1
F74 F 0.5997(7) 0.5230(6) 0.6041(3) 0.0846(11) Uani 1 1 d . B 1
F75 F 0.7729(7) 0.5346(6) 0.5912(3) 0.0846(11) Uani 1 1 d . B 1
F76 F 0.6306(7) 0.5252(6) 0.5144(3) 0.0846(11) Uani 1 1 d . B 1

loop_
_atom_site_aniso_label
_atom_site_aniso_U_11
_atom_site_aniso_U_22
_atom_site_aniso_U_33
_atom_site_aniso_U_23
_atom_site_aniso_U_13
_atom_site_aniso_U_12
N11 0.058(4) 0.035(3) 0.040(3) 0.008(3) 0.002(3) 0.009(3)
C11 0.071(6) 0.039(4) 0.057(5) 0.015(4) 0.015(4) 0.018(4)
C12 0.053(5) 0.060(5) 0.060(5) 0.024(4) 0.014(4) 0.022(4)
C13 0.057(5) 0.056(5) 0.074(6) 0.026(5) 0.018(5) 0.022(4)
C14A 0.068(7) 0.066(7) 0.126(11) 0.057(7) -0.038(7) -0.020(5)
C15A 0.066(11) 0.039(9) 0.046(6) -0.018(8) -0.002(7) 0.020(8)
C15B 0.066(11) 0.039(9) 0.046(6) -0.018(8) -0.002(7) 0.020(8)
C16A 0.062(8) 0.050(6) 0.054(7) 0.004(6) 0.019(6) 0.003(6)
C16B 0.062(8) 0.050(6) 0.054(7) 0.004(6) 0.019(6) 0.003(6)
C17 0.056(7) 0.143(13) 0.085(9) -0.025(9) 0.029(6) 0.010(7)
C18 0.25(3) 0.088(11) 0.109(14) 0.000(10) 0.063(16) -0.035(14)
C19 0.052(5) 0.048(4) 0.038(4) 0.007(3) 0.005(3) 0.011(4)
N2 0.051(4) 0.044(3) 0.034(3) 0.010(3) 0.010(3) 0.003(3)
C21A 0.067(6) 0.053(5) 0.069(6) 0.007(5) 0.000(5) 0.011(5)
C22A 0.099(10) 0.131(12) 0.082(9) 0.030(8) 0.030(8) 0.043(9)
C23 0.111(10) 0.057(6) 0.103(9) 0.019(6) 0.054(8) 0.031(6)
C24A 0.090(10) 0.207(18) 0.052(7) 0.027(9) 0.030(6) -0.046(11)
C25A 0.084(9) 0.090(9) 0.101(10) 0.018(8) 0.014(7) 0.023(7)
C26 0.067(7) 0.068(7) 0.175(16) 0.020(8) 0.040(9) 0.027(6)
C27 0.089(10) 0.098(11) 0.186(19) 0.040(12) 0.028(11) 0.040(9)
C28A 0.13(2) 0.12(2) 0.16(3) 0.06(2) -0.03(2) 0.011(16)
C28B 0.13(2) 0.12(2) 0.16(3) 0.06(2) -0.03(2) 0.011(16)
C29 0.095(8) 0.056(5) 0.035(4) 0.007(4) 0.007(4) 0.003(5)
Tb1A 0.02548(16) 0.03844(18) 0.02727(16) 0.00661(11) 0.00532(11) 0.01071(12)
N3N 0.047(4) 0.039(3) 0.040(3) 0.011(3) 0.011(3) 0.011(3)
S31 0.0380(9) 0.0419(9) 0.0411(10) 0.0044(8) 0.0121(7) 0.0035(7)
O31C 0.033(3) 0.053(3) 0.046(3) 0.020(2) 0.009(2) 0.003(2)
O32N 0.055(4) 0.075(4) 0.046(3) -0.003(3) 0.019(3) -0.018(3)
C31 0.045(5) 0.049(5) 0.112(9) 0.021(5) 0.034(6) 0.012(4)
F31 0.057(3) 0.084(4) 0.113(5) 0.040(4) 0.019(4) 0.035(3)
F32 0.094(5) 0.099(5) 0.147(7) 0.007(5) 0.078(5) 0.039(4)
F33 0.082(5) 0.051(3) 0.216(10) 0.047(5) 0.072(6) 0.032(3)
S32 0.0441(10) 0.0405(9) 0.0409(9) 0.0105(8) 0.0160(8) 0.0118(8)
O33N 0.059(4) 0.039(3) 0.053(3) 0.006(2) 0.025(3) 0.007(2)
O34N 0.069(4) 0.063(4) 0.042(3) 0.016(3) 0.020(3) 0.019(3)
C32 0.044(5) 0.064(6) 0.082(7) 0.030(5) 0.028(5) 0.020(4)
F34 0.102(5) 0.069(4) 0.100(5) 0.029(3) 0.059(4) 0.052(4)
F35 0.057(3) 0.094(4) 0.081(4) 0.037(4) 0.000(3) 0.025(3)
F36 0.059(4) 0.112(5) 0.151(7) 0.068(5) 0.056(4) 0.038(4)
N4 0.042(4) 0.082(5) 0.043(4) -0.012(4) 0.005(3) 0.027(4)
S41 0.0447(10) 0.0633(12) 0.0346(9) 0.0031(8) 0.0150(8) 0.0205(9)
O41C 0.055(3) 0.062(3) 0.032(3) 0.011(2) 0.018(2) 0.032(3)
O42N 0.091(5) 0.089(5) 0.051(4) 0.018(4) 0.041(4) 0.020(4)
C41 0.037(4) 0.095(7) 0.037(4) -0.001(4) 0.006(3) 0.030(4)
F41 0.058(3) 0.118(5) 0.053(3) -0.033(3) -0.002(3) 0.038(3)
F42 0.074(4) 0.154(7) 0.050(3) -0.004(4) -0.008(3) 0.072(4)
F43 0.073(4) 0.099(5) 0.061(4) -0.001(3) 0.007(3) -0.006(4)
S42 0.0285(8) 0.0506(10) 0.0495(10) -0.0044(8) 0.0037(7) 0.0163(7)
O43C 0.028(2) 0.045(3) 0.042(3) 0.002(2) 0.007(2) 0.012(2)
O44N 0.045(3) 0.047(3) 0.085(5) 0.001(3) 0.012(3) 0.020(3)
C42 0.037(4) 0.048(4) 0.047(4) -0.002(3) 0.006(3) 0.019(3)
F44 0.046(3) 0.052(3) 0.067(3) 0.011(2) 0.024(2) 0.018(2)
F45 0.033(2) 0.075(3) 0.057(3) -0.006(2) 0.016(2) 0.016(2)
F46 0.033(2) 0.073(3) 0.047(2) 0.000(2) 0.0018(19) 0.021(2)
N5 0.027(3) 0.042(3) 0.048(3) 0.011(3) 0.008(2) 0.009(2)
S51 0.0280(8) 0.0405(9) 0.0454(9) 0.0108(7) 0.0139(7) 0.0100(7)
O51C 0.032(2) 0.043(3) 0.043(3) 0.010(2) 0.011(2) 0.015(2)
O52N 0.038(3) 0.053(3) 0.069(4) 0.026(3) 0.024(3) 0.014(2)
C51 0.038(4) 0.060(5) 0.047(4) 0.006(4) 0.013(3) 0.020(4)
F51 0.045(3) 0.060(3) 0.086(4) 0.006(3) 0.019(3) 0.025(2)
F52 0.042(2) 0.044(2) 0.066(3) 0.001(2) 0.012(2) 0.006(2)
F53 0.101(5) 0.084(4) 0.044(3) 0.007(3) 0.027(3) 0.047(4)
S52 0.0293(8) 0.0441(9) 0.0369(9) 0.0036(7) 0.0053(7) 0.0134(7)
O53C 0.027(2) 0.044(3) 0.038(3) 0.012(2) 0.0089(19) 0.0117(19)
O54C 0.048(3) 0.056(3) 0.043(3) -0.008(3) 0.004(2) 0.014(3)
C52 0.040(4) 0.063(5) 0.048(4) 0.013(4) 0.010(3) 0.025(4)
F54 0.049(3) 0.081(4) 0.052(3) 0.029(3) 0.017(2) 0.027(3)
F55 0.042(3) 0.095(4) 0.053(3) 0.018(3) 0.004(2) 0.035(3)
F56 0.073(3) 0.054(3) 0.056(3) 0.012(2) 0.011(3) 0.032(3)
N6 0.065(5) 0.051(4) 0.052(4) 0.018(3) 0.011(4) 0.001(3)
S61 0.0346(9) 0.0411(9) 0.0468(10) 0.0107(8) 0.0098(7) 0.0100(7)
O61C 0.034(2) 0.040(3) 0.036(3) 0.006(2) 0.007(2) 0.009(2)
O62A 0.036(3) 0.063(4) 0.078(4) 0.019(3) 0.012(3) 0.007(3)
C61 0.071(6) 0.047(5) 0.071(6) 0.014(4) 0.026(5) 0.019(4)
F61 0.109(5) 0.044(3) 0.122(6) 0.020(3) 0.039(5) 0.017(3)
F62 0.070(4) 0.062(3) 0.141(6) 0.017(4) 0.044(4) 0.032(3)
F63 0.120(6) 0.064(4) 0.082(5) -0.011(3) 0.027(4) 0.017(4)
O63C 0.045(3) 0.046(3) 0.032(2) 0.012(2) 0.003(2) 0.017(2)
S62A 0.0539(19) 0.0572(17) 0.0353(13) 0.0160(11) 0.0139(11) 0.0183(12)
O64A 0.080(8) 0.095(9) 0.037(4) 0.030(6) 0.017(5) -0.010(6)
C62A 0.080(11) 0.106(13) 0.090(13) 0.088(11) -0.042(9) -0.025(9)
F64A 0.080(4) 0.090(4) 0.096(4) 0.043(3) -0.020(3) 0.014(3)
F65A 0.080(4) 0.090(4) 0.096(4) 0.043(3) -0.020(3) 0.014(3)
F66A 0.080(4) 0.090(4) 0.096(4) 0.043(3) -0.020(3) 0.014(3)
S62B 0.0539(19) 0.0572(17) 0.0353(13) 0.0160(11) 0.0139(11) 0.0183(12)
O64B 0.080(8) 0.095(9) 0.037(4) 0.030(6) 0.017(5) -0.010(6)
C62B 0.080(11) 0.106(13) 0.090(13) 0.088(11) -0.042(9) -0.025(9)
F64B 0.080(4) 0.090(4) 0.096(4) 0.043(3) -0.020(3) 0.014(3)
F65B 0.080(4) 0.090(4) 0.096(4) 0.043(3) -0.020(3) 0.014(3)
F66B 0.080(4) 0.090(4) 0.096(4) 0.043(3) -0.020(3) 0.014(3)
O71C 0.036(3) 0.055(3) 0.038(3) -0.003(2) 0.004(2) 0.017(2)
N71A 0.054(6) 0.071(10) 0.020(5) 0.014(4) 0.013(4) 0.022(6)
S71A 0.0348(13) 0.0447(13) 0.0395(13) -0.0022(10) -0.0019(10) 0.0109(10)
O72A 0.037(2) 0.050(3) 0.042(2) 0.009(2) 0.0081(18) 0.0126(19)
C71A 0.035(5) 0.064(7) 0.046(6) -0.001(5) 0.002(4) 0.013(5)
F71A 0.060(3) 0.070(3) 0.064(3) -0.004(2) -0.001(2) 0.015(2)
F72A 0.060(3) 0.070(3) 0.064(3) -0.004(2) -0.001(2) 0.015(2)
F73A 0.060(3) 0.070(3) 0.064(3) -0.004(2) -0.001(2) 0.015(2)
S71B 0.0348(13) 0.0447(13) 0.0395(13) -0.0022(10) -0.0019(10) 0.0109(10)
N71B 0.054(6) 0.071(10) 0.020(5) 0.014(4) 0.013(4) 0.022(6)
O72B 0.037(2) 0.050(3) 0.042(2) 0.009(2) 0.0081(18) 0.0126(19)
C71B 0.035(5) 0.064(7) 0.046(6) -0.001(5) 0.002(4) 0.013(5)
F71B 0.060(3) 0.070(3) 0.064(3) -0.004(2) -0.001(2) 0.015(2)
F72B 0.060(3) 0.070(3) 0.064(3) -0.004(2) -0.001(2) 0.015(2)
F73B 0.060(3) 0.070(3) 0.064(3) -0.004(2) -0.001(2) 0.015(2)
O72C 0.037(2) 0.050(3) 0.042(2) 0.009(2) 0.0081(18) 0.0126(19)
S72 0.0490(11) 0.0726(14) 0.0377(10) -0.0063(9) 0.0049(8) 0.0237(10)
O73N 0.092(5) 0.082(5) 0.047(4) 0.016(3) 0.032(4) 0.026(4)
C72 0.046(5) 0.073(6) 0.049(5) -0.008(4) 0.018(4) 0.005(4)
F74 0.096(3) 0.069(2) 0.075(2) -0.0080(18) 0.018(2) 0.013(2)
F75 0.096(3) 0.069(2) 0.075(2) -0.0080(18) 0.018(2) 0.013(2)
F76 0.096(3) 0.069(2) 0.075(2) -0.0080(18) 0.018(2) 0.013(2)

loop_
_atom_type_symbol
_atom_type_description
_atom_type_scat_dispersion_real
_atom_type_scat_dispersion_imag
_atom_type_scat_source
C C 0.0033 0.0016 'International Tables Vol C Tables 4.2.6.8 and 6.1.1.4'
H H 0.0000 0.0000 'International Tables Vol C Tables 4.2.6.8 and 6.1.1.4'
F F 0.0171 0.0103 'International Tables Vol C Tables 4.2.6.8 and 6.1.1.4'
N N 0.0061 0.0033 'International Tables Vol C Tables 4.2.6.8 and 6.1.1.4'
O O 0.0106 0.0060 'International Tables Vol C Tables 4.2.6.8 and 6.1.1.4'
Tb Tb -0.1723 4.1537 'International Tables Vol C Tables 4.2.6.8 and 6.1.1.4'
S S 0.1246 0.1234 'International Tables Vol C Tables 4.2.6.8 and 6.1.1.4'

loop_
_geom_angle_atom_site_label_1
_geom_angle_atom_site_label_2
_geom_angle_atom_site_label_3
_geom_angle
_geom_angle_site_symmetry_1
_geom_angle_site_symmetry_3
_geom_angle_publ_flag
C15A N11 C15B 28.5(9) . . ?
C15A N11 C19 114.0(9) . . ?
C15B N11 C19 109.9(11) . . ?
C15A N11 C11 120.8(10) . . ?
C15B N11 C11 100.3(11) . . ?
C19 N11 C11 111.2(6) . . ?
C15A N11 C14A 96.7(11) . . ?
C15B N11 C14A 122.7(12) . . ?
C19 N11 C14A 109.2(8) . . ?
C11 N11 C14A 102.6(7) . . ?
N11 C11 C12 105.5(7) . . ?
C11 C12 C13 106.4(7) . . ?
C14A C13 C12 105.2(8) . . ?
C13 C14A N11 108.6(8) . . ?
C15B C15A C16B 93(3) . . ?
C15B C15A N11 77.2(13) . . ?
C16B C15A N11 133.1(16) . . ?
C15B C15A C16A 48(2) . . ?
C16B C15A C16A 45.5(12) . . ?
N11 C15A C16A 114.6(12) . . ?
C15A C15B C16A 104(3) . . ?
C15A C15B N11 74.3(16) . . ?
C16A C15B N11 142(2) . . ?
C15A C15B C16B 60(3) . . ?
C16A C15B C16B 44.2(14) . . ?
N11 C15B C16B 116.4(16) . . ?
C16B C16A C15B 90(2) . . ?
C16B C16A C17 72.4(14) . . ?
C15B C16A C17 129.7(17) . . ?
C16B C16A C15A 62.9(16) . . ?
C15B C16A C15A 27.9(12) . . ?
C17 C16A C15A 111.9(12) . . ?
C16A C16B C15A 71.7(18) . . ?
C16A C16B C17 64.3(11) . . ?
C15A C16B C17 112.3(18) . . ?
C16A C16B C15B 45.4(13) . . ?
C15A C16B C15B 26.6(9) . . ?
C17 C16B C15B 97.1(14) . . ?
C16A C17 C18 130.9(16) . . ?
C16A C17 C16B 43.3(10) . . ?
C18 C17 C16B 91.0(16) . . ?
C24A N2 C21A 110.4(9) . . ?
C24A N2 C25A 100.6(12) . . ?
C21A N2 C25A 112.0(8) . . ?
C24A N2 C29 109.5(9) . . ?
C21A N2 C29 111.0(7) . . ?
C25A N2 C29 112.9(9) . . ?
N2 C21A C22A 102.2(10) . . ?
C21A C22A C23 111.7(12) . . ?
C22A C23 C24A 99.1(11) . . ?
N2 C24A C23 98.3(10) . . ?
C26 C25A N2 116.2(12) . . ?
C25A C26 C27 119.7(14) . . ?
C28B C27 C28A 76(3) . . ?
C28B C27 C26 120(2) . . ?
C28A C27 C26 129(2) . . ?
C27 C28A C28B 49.1(15) . . ?
C27 C28B C28A 54.8(19) . . ?
O31C Tb1A O72C 74.5(2) . . ?
O31C Tb1A O63C 141.42(17) . . ?
O72C Tb1A O63C 78.94(18) . . ?
O31C Tb1A O53C 73.50(17) . . ?
O72C Tb1A O53C 90.74(17) . . ?
O63C Tb1A O53C 134.70(17) . . ?
O31C Tb1A O61C 146.32(18) . . ?
O72C Tb1A O61C 133.25(18) . . ?
O63C Tb1A O61C 71.24(16) . . ?
O53C Tb1A O61C 85.79(17) . . ?
O31C Tb1A O41C 71.5(2) . . ?
O72C Tb1A O41C 143.95(19) . . ?
O63C Tb1A O41C 136.55(18) . . ?
O53C Tb1A O41C 68.67(17) . . ?
O61C Tb1A O41C 76.39(19) . . ?
O31C Tb1A O43C 104.91(19) . . ?
O72C Tb1A O43C 134.16(17) . . ?
O63C Tb1A O43C 74.87(18) . . ?
O53C Tb1A O43C 133.95(17) . . ?
O61C Tb1A O43C 70.84(17) . . ?
O41C Tb1A O43C 67.54(17) . . ?
O31C Tb1A O71C 72.46(19) . . ?
O72C Tb1A O71C 68.17(17) . . ?
O63C Tb1A O71C 71.94(18) . . ?
O53C Tb1A O71C 143.65(18) . . ?
O61C Tb1A O71C 130.34(18) . . ?
O41C Tb1A O71C 111.26(19) . . ?
O43C Tb1A O71C 68.23(17) . . ?
O31C Tb1A O51C 122.83(18) . . ?
O72C Tb1A O51C 67.27(17) . . ?
O63C Tb1A O51C 68.93(16) . . ?
O53C Tb1A O51C 66.43(16) . . ?
O61C Tb1A O51C 68.73(17) . . ?
O41C Tb1A O51C 124.01(18) . . ?
O43C Tb1A O51C 132.24(17) . . ?
O71C Tb1A O51C 124.73(17) . . ?
S31 N3N S32 123.5(4) . . ?
O32N S31 O31C 117.4(4) . . ?
O32N S31 N3N 117.9(4) . . ?
O31C S31 N3N 107.0(4) . . ?
O32N S31 C31 105.0(5) . . ?
O31C S31 C31 103.0(4) . . ?
N3N S31 C31 104.7(5) . . ?
S31 O31C Tb1A 173.5(3) . . ?
F33 C31 F31 109.2(10) . . ?
F33 C31 F32 109.8(9) . . ?
F31 C31 F32 107.1(8) . . ?
F33 C31 S31 111.2(7) . . ?
F31 C31 S31 110.9(7) . . ?
F32 C31 S31 108.6(9) . . ?
O33N S32 O34N 118.5(4) . . ?
O33N S32 N3N 116.0(4) . . ?
O34N S32 N3N 107.9(4) . . ?
O33N S32 C32 105.9(5) . . ?
O34N S32 C32 103.5(5) . . ?
N3N S32 C32 103.2(4) . . ?
F34 C32 F36 109.6(9) . . ?
F34 C32 F35 109.8(8) . . ?
F36 C32 F35 109.2(9) . . ?
F34 C32 S32 111.3(7) . . ?
F36 C32 S32 107.6(6) . . ?
F35 C32 S32 109.3(7) . . ?
S42 N4 S41 124.7(4) . . ?
O42N S41 O41C 118.2(4) . . ?
O42N S41 N4 110.9(5) . . ?
O41C S41 N4 114.4(4) . . ?
O42N S41 C41 105.7(5) . . ?
O41C S41 C41 103.5(4) . . ?
N4 S41 C41 102.1(4) . . ?
S41 O41C Tb1A 148.7(3) . . ?
F43 C41 F42 109.4(8) . . ?
F43 C41 F41 108.9(9) . . ?
F42 C41 F41 107.7(7) . . ?
F43 C41 S41 111.1(6) . . ?
F42 C41 S41 110.2(8) . . ?
F41 C41 S41 109.5(6) . . ?
O44N S42 O43C 117.8(4) . . ?
O44N S42 N4 110.0(4) . . ?
O43C S42 N4 115.1(3) . . ?
O44N S42 C42 105.8(4) . . ?
O43C S42 C42 103.4(3) . . ?
N4 S42 C42 102.7(4) . . ?
S42 O43C Tb1A 143.7(3) . . ?
F45 C42 F46 108.9(6) . . ?
F45 C42 F44 108.4(7) . . ?
F46 C42 F44 108.5(6) . . ?
F45 C42 S42 111.8(5) . . ?
F46 C42 S42 109.2(6) . . ?
F44 C42 S42 110.0(5) . . ?
S51 N5 S52 125.2(4) . . ?
O52N S51 O51C 118.0(3) . . ?
O52N S51 N5 109.4(4) . . ?
O51C S51 N5 113.5(3) . . ?
O52N S51 C51 105.4(4) . . ?
O51C S51 C51 104.7(3) . . ?
N5 S51 C51 104.6(4) . . ?
S51 O51C Tb1A 143.7(3) . . ?
F53 C51 F52 109.1(7) . . ?
F53 C51 F51 109.2(7) . . ?
F52 C51 F51 108.3(7) . . ?
F53 C51 S51 109.0(6) . . ?
F52 C51 S51 110.8(5) . . ?
F51 C51 S51 110.4(6) . . ?
O54C S52 O53C 118.4(3) . . ?
O54C S52 N5 112.0(4) . . ?
O53C S52 N5 113.1(3) . . ?
O54C S52 C52 104.7(4) . . ?
O53C S52 C52 104.0(4) . . ?
N5 S52 C52 102.5(4) . . ?
S52 O53C Tb1A 138.2(3) . . ?
F54 C52 F56 109.0(7) . . ?
F54 C52 F55 108.1(7) . . ?
F56 C52 F55 108.8(6) . . ?
F54 C52 S52 109.5(5) . . ?
F56 C52 S52 111.6(6) . . ?
F55 C52 S52 109.7(6) . . ?
S61 N6 S62A 130.6(5) . . ?
S61 N6 S62B 122.6(6) . . ?
S62A N6 S62B 25.6(3) . . ?
O62A S61 O61C 116.9(4) . . ?
O62A S61 N6 111.8(4) . . ?
O61C S61 N6 115.1(3) . . ?
O62A S61 C61 105.4(5) . . ?
O61C S61 C61 103.7(4) . . ?
N6 S61 C61 101.7(5) . . ?
S61 O61C Tb1A 140.7(3) . . ?
F62 C61 F63 112.1(9) . . ?
F62 C61 F61 108.8(9) . . ?
F63 C61 F61 106.9(9) . . ?
F62 C61 S61 111.4(7) . . ?
F63 C61 S61 108.4(7) . . ?
F61 C61 S61 109.2(7) . . ?
S62B O63C S62A 27.7(3) . . ?
S62B O63C Tb1A 140.4(4) . . ?
S62A O63C Tb1A 140.6(3) . . ?
S62B S62A O64A 144.6(9) . . ?
S62B S62A C62B 112(3) . . ?
O64A S62A C62B 34(3) . . ?
S62B S62A O63C 74.5(5) . . ?
O64A S62A O63C 121.7(6) . . ?
C62B S62A O63C 116.4(13) . . ?
S62B S62A N6 78.5(3) . . ?
O64A S62A N6 116.1(6) . . ?
C62B S62A N6 131.2(12) . . ?
O63C S62A N6 112.3(4) . . ?
S62B S62A F64B 160.5(12) . . ?
O64A S62A F64B 18.8(11) . . ?
C62B S62A F64B 49(3) . . ?
O63C S62A F64B 108.1(13) . . ?
N6 S62A F64B 116.5(14) . . ?
S62B S62A C62A 40.8(7) . . ?
O64A S62A C62A 103.8(7) . . ?
C62B S62A C62A 73(3) . . ?
O63C S62A C62A 101.4(4) . . ?
N6 S62A C62A 95.9(5) . . ?
F64B S62A C62A 121.4(11) . . ?
S62B S62A O64B 28.4(11) . . ?
O64A S62A O64B 116.4(11) . . ?
C62B S62A O64B 84(3) . . ?
O63C S62A O64B 86.8(9) . . ?
N6 S62A O64B 97.0(10) . . ?
F64B S62A O64B 132.3(14) . . ?
C62A S62A O64B 15.4(8) . . ?
F64B O64A C62B 139(6) . . ?
F64B O64A S62A 113(5) . . ?
C62B O64A S62A 76(5) . . ?
F64B O64A F66B 152(5) . . ?
C62B O64A F66B 48.7(19) . . ?
S62A O64A F66B 94.7(14) . . ?
F64B O64A S62B 123(5) . . ?
C62B O64A S62B 65(5) . . ?
S62A O64A S62B 11.6(3) . . ?
F66B O64A S62B 84.4(13) . . ?
O64B C62A F64A 147(4) . . ?
O64B C62A F65A 90(4) . . ?
F64A C62A F65A 113.2(10) . . ?
O64B C62A F66A 33(3) . . ?
F64A C62A F66A 113.2(13) . . ?
F65A C62A F66A 111.2(12) . . ?
O64B C62A S62B 73.1(14) . . ?
F64A C62A S62B 115.7(10) . . ?
F65A C62A S62B 112.1(10) . . ?
F66A C62A S62B 89.2(8) . . ?
O64B C62A S62A 88.6(17) . . ?
F64A C62A S62A 107.6(10) . . ?
F65A C62A S62A 103.9(10) . . ?
F66A C62A S62A 107.1(8) . . ?
S62B C62A S62A 17.9(4) . . ?
O64B C62A C62B 116(3) . . ?
F64A C62A C62B 94.1(13) . . ?
F65A C62A C62B 73.1(14) . . ?
F66A C62A C62B 145.9(12) . . ?
S62B C62A C62B 59.6(12) . . ?
S62A C62A C62B 42.2(10) . . ?
C62A F64A O64B 9.5(11) . . ?
C62A F65A O64B 22.0(12) . . ?
C62A F65A F65B 107.4(12) . . ?
O64B F65A F65B 113.9(11) . . ?
O64B F66A C62A 19(2) . . ?
O64B F66A S62B 41.9(11) . . ?
C62A F66A S62B 48.9(6) . . ?
S62A S62B O64B 138.1(16) . . ?
S62A S62B O63C 77.9(5) . . ?
O64B S62B O63C 114.3(14) . . ?
S62A S62B C62A 121.2(11) . . ?
O64B S62B C62A 20.9(12) . . ?
O63C S62B C62A 129.7(6) . . ?
S62A S62B N6 75.9(3) . . ?
O64B S62B N6 126.5(15) . . ?
O63C S62B N6 112.6(4) . . ?
C62A S62B N6 117.1(6) . . ?
S62A S62B C62B 47.2(17) . . ?
O64B S62B C62B 91(2) . . ?
O63C S62B C62B 97.7(11) . . ?
C62A S62B C62B 75.6(17) . . ?
N6 S62B C62B 106.9(15) . . ?
S62A S62B F66A 163.1(9) . . ?
O64B S62B F66A 25.6(13) . . ?
O63C S62B F66A 111.3(6) . . ?
C62A S62B F66A 41.9(5) . . ?
N6 S62B F66A 111.4(6) . . ?
C62B S62B F66A 116.2(17) . . ?
S62A S62B O64A 23.8(6) . . ?
O64B S62B O64A 114.6(14) . . ?
O63C S62B O64A 91.4(6) . . ?
C62A S62B O64A 97.5(8) . . ?
N6 S62B O64A 88.2(6) . . ?
C62B S62B O64A 24.1(16) . . ?
F66A S62B O64A 139.3(6) . . ?
C62A O64B F66A 128(5) . . ?
C62A O64B F65A 68(3) . . ?
F66A O64B F65A 135.3(14) . . ?
C62A O64B S62B 85.9(19) . . ?
F66A O64B S62B 113(2) . . ?
F65A O64B S62B 109.8(19) . . ?
C62A O64B F64A 24(3) . . ?
F66A O64B F64A 104(3) . . ?
F65A O64B F64A 85.8(15) . . ?
S62B O64B F64A 94.7(14) . . ?
C62A O64B S62A 76.0(18) . . ?
F66A O64B S62A 125.9(18) . . ?
F65A O64B S62A 97.2(15) . . ?
S62B O64B S62A 13.5(5) . . ?
F64A O64B S62A 88.9(10) . . ?
O64A C62B F65B 129(6) . . ?
O64A C62B F66B 103(4) . . ?
F65B C62B F66B 110(3) . . ?
O64A C62B F64B 17(3) . . ?
F65B C62B F64B 112(5) . . ?
F66B C62B F64B 117(5) . . ?
O64A C62B S62A 71(3) . . ?
F65B C62B S62A 125(4) . . ?
F66B C62B S62A 113(4) . . ?
F64B C62B S62A 77(3) . . ?
O64A C62B S62B 91(4) . . ?
F65B C62B S62B 115(4) . . ?
F66B C62B S62B 105(4) . . ?
F64B C62B S62B 98(3) . . ?
S62A C62B S62B 20.9(12) . . ?
O64A C62B C62A 131(5) . . ?
F65B C62B C62A 95(4) . . ?
F66B C62B C62A 76(3) . . ?
F64B C62B C62A 142(4) . . ?
S62A C62B C62A 65(3) . . ?
S62B C62B C62A 44.8(18) . . ?
O64A F64B C62B 23(3) . . ?
O64A F64B S62A 48(4) . . ?
C62B F64B S62A 54(3) . . ?
C62B F65B F65A 84(4) . . ?
C62B F66B O64A 28(2) . . ?
S71A O71C S71B 46.1(3) . . ?
S71A O71C Tb1A 132.4(3) . . ?
S71B O71C Tb1A 142.9(4) . . ?
N71B N71A S72 78.9(13) . . ?
N71B N71A S71A 72(3) . . ?
S72 N71A S71A 123.1(7) . . ?
N71B N71A S71B 36(3) . . ?
S72 N71A S71B 105.5(6) . . ?
S71A N71A S71B 36.3(3) . . ?
S71B S71A C71B 94.9(12) . . ?
S71B S71A O72A 150.3(5) . . ?
C71B S71A O72A 55.5(13) . . ?
S71B S71A O71C 67.6(4) . . ?
C71B S71A O71C 130.4(11) . . ?
O72A S71A O71C 127.9(5) . . ?
S71B S71A N71B 69.3(8) . . ?
C71B S71A N71B 113.7(12) . . ?
O72A S71A N71B 121.4(7) . . ?
O71C S71A N71B 102.9(4) . . ?
S71B S71A F73B 139.2(8) . . ?
C71B S71A F73B 50.6(13) . . ?
O72A S71A F73B 17.9(8) . . ?
O71C S71A F73B 115.3(7) . . ?
N71B S71A F73B 138.7(9) . . ?
S71B S71A N71A 89.6(5) . . ?
C71B S71A N71A 111.2(11) . . ?
O72A S71A N71A 102.5(6) . . ?
O71C S71A N71A 114.5(5) . . ?
N71B S71A N71A 20.4(9) . . ?
F73B S71A N71A 120.4(9) . . ?
S71B S71A C71A 44.6(5) . . ?
C71B S71A C71A 50.3(12) . . ?
O72A S71A C71A 105.8(6) . . ?
O71C S71A C71A 100.3(5) . . ?
N71B S71A C71A 89.4(10) . . ?
F73B S71A C71A 98.3(9) . . ?
N71A S71A C71A 103.1(7) . . ?
C71B O72A S71A 57.9(11) . . ?
O72B C71A S71B 67.0(11) . . ?
O72B C71A F73A 100.1(13) . . ?
S71B C71A F73A 116.4(9) . . ?
O72B C71A F72A 123.8(14) . . ?
S71B C71A F72A 133.4(12) . . ?
F73A C71A F72A 106.3(10) . . ?
O72B C71A F71A 19.4(9) . . ?
S71B C71A F71A 73.6(9) . . ?
F73A C71A F71A 114.4(12) . . ?
F72A C71A F71A 105.5(11) . . ?
O72B C71A C71B 152.0(16) . . ?
S71B C71A C71B 85.2(12) . . ?
F73A C71A C71B 88.5(14) . . ?
F72A C71A C71B 78.0(12) . . ?
F71A C71A C71B 153.8(15) . . ?
O72B C71A F72B 145.3(14) . . ?
S71B C71A F72B 116.8(11) . . ?
F73A C71A F72B 107.0(11) . . ?
F72A C71A F72B 26.9(7) . . ?
F71A C71A F72B 125.8(12) . . ?
C71B C71A F72B 51.6(11) . . ?
O72B C71A S71A 106.8(11) . . ?
S71B C71A S71A 39.8(5) . . ?
F73A C71A S71A 108.6(9) . . ?
F72A C71A S71A 110.1(10) . . ?
F71A C71A S71A 111.6(9) . . ?
C71B C71A S71A 45.5(10) . . ?
F72B C71A S71A 85.0(9) . . ?
O72B C71A F71B 139.1(12) . . ?
S71B C71A F71B 104.6(9) . . ?
F73A C71A F71B 45.7(8) . . ?
F72A C71A F71B 91.8(10) . . ?
F71A C71A F71B 157.8(11) . . ?
C71B C71A F71B 42.8(12) . . ?
F72B C71A F71B 75.3(10) . . ?
S71A C71A F71B 73.8(7) . . ?
C71A F71A S71B 52.0(7) . . ?
F72B F72A C71A 103.5(17) . . ?
F72B F72A C71B 51.3(17) . . ?
C71A F72A C71B 53.2(11) . . ?
C71A F73A F71B 90.2(12) . . ?
S71A S71B C71A 95.6(8) . . ?
S71A S71B O72B 149.8(9) . . ?
C71A S71B O72B 54.3(10) . . ?
S71A S71B O71C 66.3(4) . . ?
C71A S71B O71C 132.2(7) . . ?
O72B S71B O71C 130.3(8) . . ?
S71A S71B N71B 66.1(11) . . ?
C71A S71B N71B 112.0(7) . . ?
O72B S71B N71B 123.0(13) . . ?
O71C S71B N71B 100.6(10) . . ?
S71A S71B F71A 146.1(6) . . ?
C71A S71B F71A 54.4(8) . . ?
O72B S71B F71A 15.8(8) . . ?
O71C S71B F71A 144.4(6) . . ?
N71B S71B F71A 107.4(12) . . ?
S71A S71B C71B 45.4(8) . . ?
C71A S71B C71B 50.2(10) . . ?
O72B S71B C71B 104.4(11) . . ?
O71C S71B C71B 98.9(8) . . ?
N71B S71B C71B 88.7(10) . . ?
F71A S71B C71B 103.4(9) . . ?
S71A S71B N71A 54.1(5) . . ?
C71A S71B N71A 108.8(7) . . ?
O72B S71B N71A 131.6(9) . . ?
O71C S71B N71A 95.6(5) . . ?
N71B S71B N71A 12.2(12) . . ?
F71A S71B N71A 115.8(7) . . ?
C71B S71B N71A 78.3(9) . . ?
N71A N71B S71A 87(4) . . ?
N71A N71B S72 80.5(13) . . ?
S71A N71B S72 129.0(16) . . ?
N71A N71B S71B 131(4) . . ?
S71A N71B S71B 44.6(4) . . ?
S72 N71B S71B 130.2(5) . . ?
C71A O72B S71B 58.7(11) . . ?
F73B C71B O72A 21.9(10) . . ?
F73B C71B F71B 82.5(19) . . ?
O72A C71B F71B 104(2) . . ?
F73B C71B S71A 74.6(15) . . ?
O72A C71B S71A 66.6(11) . . ?
F71B C71B S71A 118.9(19) . . ?
F73B C71B F72B 135(2) . . ?
O72A C71B F72B 122(2) . . ?
F71B C71B F72B 111.3(19) . . ?
S71A C71B F72B 125(2) . . ?
F73B C71B C71A 150(2) . . ?
O72A C71B C71A 150.8(19) . . ?
F71B C71B C71A 89.1(18) . . ?
S71A C71B C71A 84.3(15) . . ?
F72B C71B C71A 74.9(15) . . ?
F73B C71B F72A 162(2) . . ?
O72A C71B F72A 146.8(19) . . ?
F71B C71B F72A 101.4(16) . . ?
S71A C71B F72A 117.4(17) . . ?
F72B C71B F72A 26.6(10) . . ?
C71A C71B F72A 48.8(9) . . ?
F73B C71B S71B 111.0(16) . . ?
O72A C71B S71B 106.3(13) . . ?
F71B C71B S71B 108.2(18) . . ?
S71A C71B S71B 39.7(7) . . ?
F72B C71B S71B 104.5(17) . . ?
C71A C71B S71B 44.6(9) . . ?
F72A C71B S71B 85.0(12) . . ?
C71B F71B F73A 92.2(17) . . ?
C71B F71B F73B 47.5(14) . . ?
F73A F71B F73B 131.5(14) . . ?
C71B F71B C71A 48.2(14) . . ?
F73A F71B C71A 44.1(8) . . ?
F73B F71B C71A 91.6(11) . . ?
F72A F72B C71B 102(2) . . ?
F72A F72B C71A 49.6(14) . . ?
C71B F72B C71A 53.5(14) . . ?
C71B F73B S71A 54.8(13) . . ?
C71B F73B F71B 50.0(14) . . ?
S71A F73B F71B 88.3(12) . . ?
S72 O72C Tb1A 139.5(3) . . ?
O73N S72 O72C 117.0(4) . . ?
O73N S72 N71B 122.7(6) . . ?
O72C S72 N71B 108.2(5) . . ?
O73N S72 N71A 103.2(5) . . ?
O72C S72 N71A 117.6(5) . . ?
N71B S72 N71A 20.6(8) . . ?
O73N S72 C72 104.2(4) . . ?
O72C S72 C72 103.7(4) . . ?
N71B S72 C72 97.0(12) . . ?
N71A S72 C72 110.4(6) . . ?
F75 C72 F74 112.8(10) . . ?
F75 C72 F76 108.0(8) . . ?
F74 C72 F76 107.8(8) . . ?
F75 C72 S72 109.6(6) . . ?
F74 C72 S72 109.4(7) . . ?
F76 C72 S72 109.2(8) . . ?

loop_
_geom_bond_atom_site_label_1
_geom_bond_atom_site_label_2
_geom_bond_distance
_geom_bond_site_symmetry_2
_geom_bond_publ_flag
N11 C15A 1.462(18) . ?
N11 C15B 1.481(2) . ?
N11 C19 1.498(10) . ?
N11 C11 1.508(10) . ?
N11 C14A 1.529(13) . ?
C11 C12 1.527(13) . ?
C12 C13 1.549(13) . ?
C13 C14A 1.479(14) . ?
C15A C15B 0.72(2) . ?
C15A C16B 1.41(3) . ?
C15A C16A 1.50(3) . ?
C15B C16A 1.15(2) . ?
C15B C16B 1.62(3) . ?
C16A C16B 1.13(3) . ?
C16A C17 1.482(2) . ?
C16B C17 1.57(2) . ?
C17 C18 1.55(3) . ?
N2 C24A 1.488(16) . ?
N2 C21A 1.496(12) . ?
N2 C25A 1.496(16) . ?
N2 C29 1.506(11) . ?
C21A C22A 1.518(19) . ?
C22A C23 1.58(2) . ?
C23 C24A 1.76(3) . ?
C25A C26 1.45(2) . ?
C26 C27 1.53(2) . ?
C27 C28B 1.37(4) . ?
C27 C28A 1.480(2) . ?
C28A C28B 1.76(6) . ?
Tb1A O31C 2.354(5) . ?
Tb1A O72C 2.382(5) . ?
Tb1A O63C 2.383(4) . ?
Tb1A O53C 2.392(5) . ?
Tb1A O61C 2.411(5) . ?
Tb1A O41C 2.418(5) . ?
Tb1A O43C 2.431(5) . ?
Tb1A O71C 2.433(5) . ?
Tb1A O51C 2.529(5) . ?
N3N S31 1.565(7) . ?
N3N S32 1.582(7) . ?
S31 O32N 1.418(6) . ?
S31 O31C 1.450(6) . ?
S31 C31 1.828(10) . ?
C31 F33 1.300(11) . ?
C31 F31 1.317(13) . ?
C31 F32 1.323(13) . ?
S32 O33N 1.421(6) . ?
S32 O34N 1.428(6) . ?
S32 C32 1.838(9) . ?
C32 F34 1.316(12) . ?
C32 F36 1.331(11) . ?
C32 F35 1.343(12) . ?
N4 S42 1.565(8) . ?
N4 S41 1.570(8) . ?
S41 O42N 1.407(7) . ?
S41 O41C 1.448(5) . ?
S41 C41 1.820(10) . ?
C41 F43 1.301(12) . ?
C41 F42 1.307(10) . ?
C41 F41 1.346(10) . ?
S42 O44N 1.424(6) . ?
S42 O43C 1.451(5) . ?
S42 C42 1.820(9) . ?
C42 F45 1.320(9) . ?
C42 F46 1.337(9) . ?
C42 F44 1.340(9) . ?
N5 S51 1.567(7) . ?
N5 S52 1.567(7) . ?
S51 O52N 1.409(6) . ?
S51 O51C 1.455(5) . ?
S51 C51 1.822(9) . ?
C51 F53 1.315(10) . ?
C51 F52 1.318(10) . ?
C51 F51 1.331(9) . ?
S52 O54C 1.406(6) . ?
S52 O53C 1.461(5) . ?
S52 C52 1.822(9) . ?
C52 F54 1.317(10) . ?
C52 F56 1.323(10) . ?
C52 F55 1.337(9) . ?
N6 S61 1.538(6) . ?
N6 S62A 1.562(2) . ?
N6 S62B 1.578(2) . ?
S61 O62A 1.418(6) . ?
S61 O61C 1.456(5) . ?
S61 C61 1.834(10) . ?
C61 F62 1.291(12) . ?
C61 F63 1.342(13) . ?
C61 F61 1.348(12) . ?
O63C S62B 1.446(5) . ?
O63C S62A 1.467(4) . ?
S62A S62B 0.697(8) . ?
S62A O64A 1.398(13) . ?
S62A C62B 1.43(5) . ?
S62A F64B 1.72(5) . ?
S62A C62A 1.935(15) . ?
S62A O64B 1.994(10) . ?
O64A F64B 0.60(4) . ?
O64A C62B 0.82(5) . ?
O64A F66B 1.71(2) . ?
O64A S62B 2.006(17) . ?
C62A O64B 0.53(3) . ?
C62A F64A 1.302(9) . ?
C62A F65A 1.312(9) . ?
C62A F66A 1.314(10) . ?
C62A S62B 1.480(14) . ?
C62A C62B 2.04(8) . ?
F64A O64B 1.77(3) . ?
F65A O64B 1.41(3) . ?
F65A F65B 1.78(3) . ?
F66A O64B 0.92(3) . ?
F66A S62B 1.965(15) . ?
S62B O64B 1.4201(10) . ?
S62B C62B 1.81(7) . ?
C62B F65B 1.29(4) . ?
C62B F66B 1.321(10) . ?
C62B F64B 1.34(7) . ?
O71C S71A 1.497(6) . ?
O71C S71B 1.512(7) . ?
N71A N71B 0.56(2) . ?
N71A S72 1.579(12) . ?
N71A S71A 1.611(14) . ?
N71A S71B 1.989(13) . ?
S71A S71B 1.178(7) . ?
S71A C71B 1.31(2) . ?
S71A O72A 1.422(2) . ?
S71A N71B 1.54(2) . ?
S71A F73B 1.548(19) . ?
S71A C71A 1.833(14) . ?
O72A C71B 1.28(3) . ?
C71A O72B 1.23(2) . ?
C71A S71B 1.293(12) . ?
C71A F73A 1.322(16) . ?
C71A F72A 1.333(9) . ?
C71A F71A 1.336(19) . ?
C71A C71B 1.42(3) . ?
C71A F72B 1.70(2) . ?
C71A F71B 1.90(2) . ?
F71A S71B 1.575(13) . ?
F72A F72B 0.793(19) . ?
F72A C71B 1.73(3) . ?
F73A F71B 1.36(2) . ?
S71B O72B 1.39(2) . ?
S71B N71B 1.571(2) . ?
S71B C71B 1.84(3) . ?
N71B S72 1.570(2) . ?
C71B F73B 1.24(3) . ?
C71B F71B 1.29(3) . ?
C71B F72B 1.38(3) . ?
F71B F73B 1.67(3) . ?
O72C S72 1.453(6) . ?
S72 O73N 1.425(8) . ?
S72 C72 1.800(11) . ?
C72 F75 1.308(12) . ?
C72 F74 1.315(12) . ?
C72 F76 1.337(11) . ?
